data_2221431
loop_
_publ_author_name
'Asiri, Abdullah Mohamed'
'Ng, Seik Weng'

_publ_section_title (<i>E</i>,<i>E</i>)-2-[3,4-Bis(4-methylbenzylidene)-5-oxotetrahydrofuran-2-ylidene]propanedinitrile
_journal_coeditor_code LH2785
_journal_issue 4
_journal_name_full 'Acta Crystallographica Section E'
_journal_page_first o761
_journal_paper_doi 10.1107/S1600536809008526
_journal_volume 65
_journal_year 2009
_chemical_formula_iupac 'C23 H16 N2 O2'
_chemical_formula_moiety 'C23 H16 N2 O2'
_chemical_formula_sum 'C23 H16 N2 O2'
_chemical_formula_weight 352.38
_chemical_name_systematic
;
(<i>E</i>,<i>E</i>)-2-[3,4-Bis(4-methylbenzylidene)-5-oxotetrahydrofuran-
2-ylidene]propanedinitrile
;
_space_group_IT_number 14
_symmetry_cell_setting monoclinic
_symmetry_space_group_name_Hall '-P 2yn'
_symmetry_space_group_name_H-M 'P 1 21/n 1'
_atom_sites_solution_hydrogens geom
_atom_sites_solution_primary direct
_atom_sites_solution_secondary difmap
_audit_creation_method SHELXL-97
_cell_angle_alpha 90.00
_cell_angle_beta 96.877(2)
_cell_angle_gamma 90.00
_cell_formula_units_Z 4
_cell_length_a 6.7908(2)
_cell_length_b 22.0814(5)
_cell_length_c 11.8626(3)
_cell_measurement_reflns_used 2995
_cell_measurement_temperature 123(2)
_cell_measurement_theta_max 25.4
_cell_measurement_theta_min 2.5
_cell_volume 1766.00(8)
_computing_cell_refinement 'SAINT (Bruker, 2008)'
_computing_data_collection 'APEX2 (Bruker, 2008)'
_computing_data_reduction 'SAINT (Bruker, 2008)'
_computing_molecular_graphics 'X-SEED (Barbour, 2001)'
_computing_publication_material 'publCIF (Westrip, 2009)'
_computing_structure_refinement 'SHELXL97 (Sheldrick, 2008)'
_computing_structure_solution 'SHELXS97 (Sheldrick, 2008)'
_diffrn_ambient_temperature 123(2)
_diffrn_measured_fraction_theta_full 1.000
_diffrn_measured_fraction_theta_max 1.000
_diffrn_measurement_device_type 'Bruker SMART APEX'
_diffrn_measurement_method \w
_diffrn_radiation_monochromator graphite
_diffrn_radiation_source 'fine-focus sealed tube'
_diffrn_radiation_type MoK\a
_diffrn_radiation_wavelength 0.71073
_diffrn_reflns_av_R_equivalents 0.0402
_diffrn_reflns_av_sigmaI/netI 0.0376
_diffrn_reflns_limit_h_max 8
_diffrn_reflns_limit_h_min -8
_diffrn_reflns_limit_k_max 28
_diffrn_reflns_limit_k_min -28
_diffrn_reflns_limit_l_max 15
_diffrn_reflns_limit_l_min -15
_diffrn_reflns_number 16672
_diffrn_reflns_theta_full 27.50
_diffrn_reflns_theta_max 27.50
_diffrn_reflns_theta_min 1.84
_diffrn_standards_decay_% 0
_diffrn_standards_interval_count 0
_diffrn_standards_interval_time 0
_diffrn_standards_number 0
_exptl_absorpt_coefficient_mu 0.086
_exptl_absorpt_correction_type none
_exptl_crystal_colour Orange
_exptl_crystal_density_diffrn 1.325
_exptl_crystal_density_method 'not measured'
_exptl_crystal_description Prism
_exptl_crystal_F_000 736
_exptl_crystal_size_max 0.22
_exptl_crystal_size_mid 0.12
_exptl_crystal_size_min 0.08
_refine_diff_density_max 0.286
_refine_diff_density_min -0.240
_refine_ls_extinction_method none
_refine_ls_goodness_of_fit_ref 1.018
_refine_ls_hydrogen_treatment constr
_refine_ls_matrix_type full
_refine_ls_number_parameters 246
_refine_ls_number_reflns 4051
_refine_ls_number_restraints 0
_refine_ls_restrained_S_all 1.018
_refine_ls_R_factor_all 0.0664
_refine_ls_R_factor_gt 0.0441
_refine_ls_shift/su_max 0.001
_refine_ls_shift/su_mean 0.001
_refine_ls_structure_factor_coef Fsqd
_refine_ls_weighting_details 'calc w=1/[\s^2^(Fo^2^)+(0.0555P)^2^+0.4567P] where P=(Fo^2^+2Fc^2^)/3'
_refine_ls_weighting_scheme calc
_refine_ls_wR_factor_gt 0.1067
_refine_ls_wR_factor_ref 0.1189
_reflns_number_gt 2971
_reflns_number_total 4051
_reflns_threshold_expression I>2\s(I)
_cod_data_source_file lh2785.cif
_cod_data_source_block I
_cod_depositor_comments
;
The following automatic conversions were performed:
'_symmetry_cell_setting' value 'Monoclinic' changed to 'monoclinic'
according to '/home/saulius/struct/CIF-dictionaries/cif_core.dic'
dictionary named 'cif_core.dic' version 2.4.1 from
2010-06-29.

'_exptl_absorpt_correction_type' value 'None' changed to
'none' according to '/home/saulius/struct/CIF-dictionaries/cif_core.dic'
dictionary named 'cif_core.dic' version 2.4.1 from 2010-06-29.

Automatic conversion script
Id: cif_fix_enum 1527 2010-12-29 10:47:43Z saulius 

The following automatic conversions were performed:

'_symmetry_cell_setting' value 'Monoclinic' changed to 'monoclinic'
according to /home/saulius/struct/CIF-dictionaries/cif_core.dic
dictionary named 'cif_core.dic' version 2.4.1 from
2010-06-29.

'_exptl_absorpt_correction_type' value 'None' changed to
'none' according to
/home/saulius/struct/CIF-dictionaries/cif_core.dic dictionary named
'cif_core.dic' version 2.4.1 from 2010-06-29.

Automatic conversion script
Id: cif_fix_values 1715 2011-07-08 13:25:40Z adriana 
;
_cod_original_sg_symbol_H-M 'P 21/n'
_cod_database_code 2221431
_cod_database_fobs_code 2221431

loop_
_symmetry_equiv_pos_as_xyz
'x, y, z'
'-x+1/2, y+1/2, -z+1/2'
'-x, -y, -z'
'x-1/2, -y-1/2, z-1/2'

loop_
_atom_site_type_symbol
_atom_site_label
_atom_site_fract_x
_atom_site_fract_y
_atom_site_fract_z
_atom_site_U_iso_or_equiv
_atom_site_adp_type
_atom_site_calc_flag
_atom_site_refinement_flags
_atom_site_occupancy
_atom_site_disorder_assembly
_atom_site_disorder_group
O O1 0.81235(17) 0.53159(5) 0.60804(9) 0.0311(3) Uani d . 1 . .
O O2 0.8934(2) 0.56246(6) 0.78870(10) 0.0434(3) Uani d . 1 . .
N N1 0.7342(2) 0.40469(7) 0.44380(13) 0.0404(4) Uani d . 1 . .
N N2 0.5427(3) 0.55698(7) 0.22059(13) 0.0419(4) Uani d . 1 . .
C C1 0.8373(2) 0.57691(7) 0.69372(14) 0.0311(4) Uani d . 1 . .
C C2 0.7782(2) 0.63512(7) 0.64023(13) 0.0255(3) Uani d . 1 . .
C C3 0.7583(2) 0.62428(7) 0.51673(13) 0.0239(3) Uani d . 1 . .
C C4 0.7526(2) 0.55846(7) 0.50622(13) 0.0257(3) Uani d . 1 . .
C C5 0.6993(2) 0.52050(7) 0.41733(14) 0.0279(3) Uani d . 1 . .
C C6 0.7187(2) 0.45625(7) 0.43229(14) 0.0309(4) Uani d . 1 . .
C C7 0.6140(3) 0.54142(7) 0.30845(15) 0.0310(4) Uani d . 1 . .
C C8 0.7414(2) 0.68084(7) 0.71076(13) 0.0269(3) Uani d . 1 . .
H H8 0.7747 0.6724 0.7892 0.032 Uiso calc R 1 . .
C C9 0.6596(2) 0.74052(7) 0.68603(12) 0.0242(3) Uani d . 1 . .
C C10 0.5317(2) 0.75352(7) 0.58741(12) 0.0250(3) Uani d . 1 . .
H H10 0.4849 0.7216 0.5374 0.030 Uiso calc R 1 . .
C C11 0.4733(2) 0.81213(7) 0.56248(13) 0.0276(3) Uani d . 1 . .
H H11 0.3863 0.8201 0.4953 0.033 Uiso calc R 1 . .
C C12 0.5393(2) 0.86024(7) 0.63392(14) 0.0306(4) Uani d . 1 . .
C C13 0.6552(2) 0.84664(8) 0.73535(14) 0.0317(4) Uani d . 1 . .
H H13 0.6955 0.8783 0.7873 0.038 Uiso calc R 1 . .
C C14 0.7129(2) 0.78790(7) 0.76190(13) 0.0283(4) Uani d . 1 . .
H H14 0.7897 0.7795 0.8325 0.034 Uiso calc R 1 . .
C C15 0.4873(3) 0.92448(8) 0.60006(17) 0.0445(5) Uani d . 1 . .
H H15A 0.5459 0.9521 0.6595 0.067 Uiso calc R 1 . .
H H15B 0.3428 0.9293 0.5902 0.067 Uiso calc R 1 . .
H H15C 0.5394 0.9339 0.5285 0.067 Uiso calc R 1 . .
C C16 0.7738(2) 0.66042(7) 0.42565(13) 0.0246(3) Uani d . 1 . .
H H16 0.7519 0.6408 0.3540 0.030 Uiso calc R 1 . .
C C17 0.8187(2) 0.72444(7) 0.42155(12) 0.0223(3) Uani d . 1 . .
C C18 0.7433(2) 0.75755(7) 0.32513(12) 0.0252(3) Uani d . 1 . .
H H18 0.6720 0.7372 0.2624 0.030 Uiso calc R 1 . .
C C19 0.7713(2) 0.81920(7) 0.32030(13) 0.0274(3) Uani d . 1 . .
H H19 0.7157 0.8410 0.2551 0.033 Uiso calc R 1 . .
C C20 0.8803(2) 0.85031(7) 0.40968(13) 0.0273(3) Uani d . 1 . .
C C21 0.9648(2) 0.81676(7) 0.50266(13) 0.0261(3) Uani d . 1 . .
H H21 1.0441 0.8367 0.5629 0.031 Uiso calc R 1 . .
C C22 0.9353(2) 0.75505(7) 0.50862(12) 0.0242(3) Uani d . 1 . .
H H22 0.9949 0.7331 0.5727 0.029 Uiso calc R 1 . .
C C23 0.9098(3) 0.91778(8) 0.40462(16) 0.0382(4) Uani d . 1 . .
H H23A 0.9312 0.9342 0.4819 0.057 Uiso calc R 1 . .
H H23B 0.7918 0.9365 0.3632 0.057 Uiso calc R 1 . .
H H23C 1.0257 0.9266 0.3654 0.057 Uiso calc R 1 . .

loop_
_atom_site_aniso_label
_atom_site_aniso_U_11
_atom_site_aniso_U_22
_atom_site_aniso_U_33
_atom_site_aniso_U_12
_atom_site_aniso_U_13
_atom_site_aniso_U_23
O1 0.0370(7) 0.0231(6) 0.0326(6) 0.0003(5) 0.0017(5) 0.0047(5)
O2 0.0597(9) 0.0357(7) 0.0323(7) -0.0004(6) -0.0051(6) 0.0116(5)
N1 0.0444(9) 0.0266(8) 0.0501(10) 0.0001(6) 0.0057(8) -0.0024(7)
N2 0.0523(10) 0.0350(8) 0.0375(9) 0.0054(7) 0.0009(7) -0.0061(7)
C1 0.0314(9) 0.0286(9) 0.0327(9) -0.0034(7) 0.0014(7) 0.0057(7)
C2 0.0258(8) 0.0245(8) 0.0256(8) -0.0029(6) 0.0010(6) 0.0040(6)
C3 0.0219(7) 0.0238(8) 0.0261(8) -0.0003(6) 0.0034(6) -0.0005(6)
C4 0.0229(8) 0.0246(8) 0.0300(8) 0.0009(6) 0.0051(6) 0.0029(6)
C5 0.0262(8) 0.0228(8) 0.0355(9) 0.0012(6) 0.0068(7) -0.0006(6)
C6 0.0276(9) 0.0271(9) 0.0384(9) 0.0003(6) 0.0054(7) -0.0031(7)
C7 0.0345(9) 0.0215(8) 0.0378(10) 0.0016(6) 0.0076(8) -0.0067(7)
C8 0.0284(8) 0.0313(9) 0.0208(7) -0.0053(6) 0.0023(6) 0.0033(6)
C9 0.0237(8) 0.0274(8) 0.0224(7) -0.0032(6) 0.0066(6) -0.0014(6)
C10 0.0230(8) 0.0295(8) 0.0233(7) -0.0020(6) 0.0059(6) -0.0060(6)
C11 0.0229(8) 0.0338(9) 0.0262(8) 0.0029(6) 0.0038(6) -0.0012(6)
C12 0.0280(8) 0.0277(9) 0.0384(9) 0.0007(6) 0.0132(7) -0.0027(7)
C13 0.0314(9) 0.0323(9) 0.0327(9) -0.0066(7) 0.0094(7) -0.0113(7)
C14 0.0269(8) 0.0356(9) 0.0227(8) -0.0043(7) 0.0047(6) -0.0046(6)
C15 0.0500(12) 0.0306(10) 0.0552(12) 0.0064(8) 0.0152(10) -0.0012(8)
C16 0.0229(8) 0.0260(8) 0.0252(7) 0.0011(6) 0.0044(6) -0.0022(6)
C17 0.0215(7) 0.0237(8) 0.0226(7) 0.0008(6) 0.0067(6) 0.0011(6)
C18 0.0251(8) 0.0298(8) 0.0212(7) -0.0005(6) 0.0046(6) 0.0005(6)
C19 0.0287(8) 0.0284(8) 0.0255(8) 0.0030(6) 0.0047(6) 0.0071(6)
C20 0.0254(8) 0.0256(8) 0.0323(8) -0.0014(6) 0.0091(7) 0.0035(6)
C21 0.0229(8) 0.0295(8) 0.0264(8) -0.0040(6) 0.0046(6) -0.0012(6)
C22 0.0225(8) 0.0269(8) 0.0233(7) 0.0000(6) 0.0033(6) 0.0035(6)
C23 0.0431(10) 0.0278(9) 0.0436(10) -0.0045(7) 0.0055(8) 0.0057(8)

loop_
_atom_type_symbol
_atom_type_description
_atom_type_scat_dispersion_real
_atom_type_scat_dispersion_imag
_atom_type_scat_source
C C 0.0033 0.0016 'International Tables Vol C Tables 4.2.6.8 and 6.1.1.4'
H H 0.0000 0.0000 'International Tables Vol C Tables 4.2.6.8 and 6.1.1.4'
N N 0.0061 0.0033 'International Tables Vol C Tables 4.2.6.8 and 6.1.1.4'
O O 0.0106 0.0060 'International Tables Vol C Tables 4.2.6.8 and 6.1.1.4'

loop_
_geom_angle_atom_site_label_1
_geom_angle_atom_site_label_2
_geom_angle_atom_site_label_3
_geom_angle_site_symmetry_1
_geom_angle_site_symmetry_3
_geom_angle
_geom_angle_publ_flag
C4 O1 C1 . . 108.93(12) ?
O2 C1 O1 . . 119.06(15) ?
O2 C1 C2 . . 133.21(16) ?
O1 C1 C2 . . 107.71(13) ?
C8 C2 C1 . . 116.55(14) ?
C8 C2 C3 . . 137.18(14) ?
C1 C2 C3 . . 105.97(13) ?
C16 C3 C4 . . 121.42(14) ?
C16 C3 C2 . . 133.53(14) ?
C4 C3 C2 . . 104.18(12) ?
C5 C4 O1 . . 116.21(14) ?
C5 C4 C3 . . 132.95(15) ?
O1 C4 C3 . . 110.84(13) ?
C4 C5 C7 . . 122.89(15) ?
C4 C5 C6 . . 120.09(15) ?
C7 C5 C6 . . 116.96(14) ?
N1 C6 C5 . . 179.72(18) ?
N2 C7 C5 . . 178.35(18) ?
C2 C8 C9 . . 130.47(14) ?
C2 C8 H8 . . 114.8 ?
C9 C8 H8 . . 114.8 ?
C14 C9 C10 . . 118.09(14) ?
C14 C9 C8 . . 119.16(14) ?
C10 C9 C8 . . 122.74(14) ?
C11 C10 C9 . . 120.42(14) ?
C11 C10 H10 . . 119.8 ?
C9 C10 H10 . . 119.8 ?
C10 C11 C12 . . 121.42(15) ?
C10 C11 H11 . . 119.3 ?
C12 C11 H11 . . 119.3 ?
C13 C12 C11 . . 117.88(15) ?
C13 C12 C15 . . 121.69(15) ?
C11 C12 C15 . . 120.43(16) ?
C14 C13 C12 . . 121.09(15) ?
C14 C13 H13 . . 119.5 ?
C12 C13 H13 . . 119.5 ?
C13 C14 C9 . . 120.75(15) ?
C13 C14 H14 . . 119.6 ?
C9 C14 H14 . . 119.6 ?
C12 C15 H15A . . 109.5 ?
C12 C15 H15B . . 109.5 ?
H15A C15 H15B . . 109.5 ?
C12 C15 H15C . . 109.5 ?
H15A C15 H15C . . 109.5 ?
H15B C15 H15C . . 109.5 ?
C3 C16 C17 . . 129.59(14) ?
C3 C16 H16 . . 115.2 ?
C17 C16 H16 . . 115.2 ?
C22 C17 C18 . . 118.03(14) ?
C22 C17 C16 . . 123.37(13) ?
C18 C17 C16 . . 118.59(13) ?
C19 C18 C17 . . 120.72(14) ?
C19 C18 H18 . . 119.6 ?
C17 C18 H18 . . 119.6 ?
C18 C19 C20 . . 121.15(14) ?
C18 C19 H19 . . 119.4 ?
C20 C19 H19 . . 119.4 ?
C21 C20 C19 . . 117.99(14) ?
C21 C20 C23 . . 120.89(15) ?
C19 C20 C23 . . 121.11(14) ?
C22 C21 C20 . . 121.10(14) ?
C22 C21 H21 . . 119.5 ?
C20 C21 H21 . . 119.5 ?
C21 C22 C17 . . 120.82(14) ?
C21 C22 H22 . . 119.6 ?
C17 C22 H22 . . 119.6 ?
C20 C23 H23A . . 109.5 ?
C20 C23 H23B . . 109.5 ?
H23A C23 H23B . . 109.5 ?
C20 C23 H23C . . 109.5 ?
H23A C23 H23C . . 109.5 ?
H23B C23 H23C . . 109.5 ?

loop_
_geom_bond_atom_site_label_1
_geom_bond_atom_site_label_2
_geom_bond_site_symmetry_2
_geom_bond_distance
_geom_bond_publ_flag
O1 C4 . 1.3631(19) ?
O1 C1 . 1.422(2) ?
O2 C1 . 1.1890(19) ?
N1 C6 . 1.150(2) ?
N2 C7 . 1.148(2) ?
C1 C2 . 1.468(2) ?
C2 C8 . 1.353(2) ?
C2 C3 . 1.475(2) ?
C3 C16 . 1.357(2) ?
C3 C4 . 1.459(2) ?
C4 C5 . 1.361(2) ?
C5 C7 . 1.428(2) ?
C5 C6 . 1.434(2) ?
C8 C9 . 1.446(2) ?
C8 H8 . 0.9500 ?
C9 C14 . 1.399(2) ?
C9 C10 . 1.401(2) ?
C10 C11 . 1.375(2) ?
C10 H10 . 0.9500 ?
C11 C12 . 1.399(2) ?
C11 H11 . 0.9500 ?
C12 C13 . 1.390(2) ?
C12 C15 . 1.505(2) ?
C13 C14 . 1.381(2) ?
C13 H13 . 0.9500 ?
C14 H14 . 0.9500 ?
C15 H15A . 0.9800 ?
C15 H15B . 0.9800 ?
C15 H15C . 0.9800 ?
C16 C17 . 1.448(2) ?
C16 H16 . 0.9500 ?
C17 C22 . 1.398(2) ?
C17 C18 . 1.402(2) ?
C18 C19 . 1.377(2) ?
C18 H18 . 0.9500 ?
C19 C20 . 1.399(2) ?
C19 H19 . 0.9500 ?
C20 C21 . 1.394(2) ?
C20 C23 . 1.505(2) ?
C21 C22 . 1.380(2) ?
C21 H21 . 0.9500 ?
C22 H22 . 0.9500 ?
C23 H23A . 0.9800 ?
C23 H23B . 0.9800 ?
C23 H23C . 0.9800 ?

loop_
_geom_torsion_atom_site_label_1
_geom_torsion_atom_site_label_2
_geom_torsion_atom_site_label_3
_geom_torsion_atom_site_label_4
_geom_torsion_site_symmetry_1
_geom_torsion_site_symmetry_2
_geom_torsion_site_symmetry_3
_geom_torsion_site_symmetry_4
_geom_torsion
_geom_torsion_publ_flag
C4 O1 C1 O2 . . . . -178.40(16) ?
C4 O1 C1 C2 . . . . 3.07(17) ?
O2 C1 C2 C8 . . . . -15.0(3) ?
O1 C1 C2 C8 . . . . 163.23(14) ?
O2 C1 C2 C3 . . . . 170.13(19) ?
O1 C1 C2 C3 . . . . -11.63(17) ?
C8 C2 C3 C16 . . . . 32.8(3) ?
C1 C2 C3 C16 . . . . -153.94(17) ?
C8 C2 C3 C4 . . . . -158.09(19) ?
C1 C2 C3 C4 . . . . 15.13(16) ?
C1 O1 C4 C5 . . . . -172.45(14) ?
C1 O1 C4 C3 . . . . 7.04(16) ?
C16 C3 C4 C5 . . . . -23.9(3) ?
C2 C3 C4 C5 . . . . 165.36(17) ?
C16 C3 C4 O1 . . . . 156.70(14) ?
C2 C3 C4 O1 . . . . -14.02(16) ?
O1 C4 C5 C7 . . . . 173.23(14) ?
C3 C4 C5 C7 . . . . -6.1(3) ?
O1 C4 C5 C6 . . . . -3.6(2) ?
C3 C4 C5 C6 . . . . 177.04(15) ?
C4 C5 C6 N1 . . . . -16E1(10) ?
C7 C5 C6 N1 . . . . 2E1(4) ?
C4 C5 C7 N2 . . . . -147(6) ?
C6 C5 C7 N2 . . . . 30(7) ?
C1 C2 C8 C9 . . . . -171.89(15) ?
C3 C2 C8 C9 . . . . 0.8(3) ?
C2 C8 C9 C14 . . . . -151.98(17) ?
C2 C8 C9 C10 . . . . 26.5(3) ?
C14 C9 C10 C11 . . . . 4.9(2) ?
C8 C9 C10 C11 . . . . -173.64(14) ?
C9 C10 C11 C12 . . . . 0.1(2) ?
C10 C11 C12 C13 . . . . -4.4(2) ?
C10 C11 C12 C15 . . . . 174.86(15) ?
C11 C12 C13 C14 . . . . 3.6(2) ?
C15 C12 C13 C14 . . . . -175.61(16) ?
C12 C13 C14 C9 . . . . 1.4(2) ?
C10 C9 C14 C13 . . . . -5.6(2) ?
C8 C9 C14 C13 . . . . 172.93(14) ?
C4 C3 C16 C17 . . . . -167.02(14) ?
C2 C3 C16 C17 . . . . 0.5(3) ?
C3 C16 C17 C22 . . . . 28.9(2) ?
C3 C16 C17 C18 . . . . -151.66(16) ?
C22 C17 C18 C19 . . . . -4.7(2) ?
C16 C17 C18 C19 . . . . 175.85(14) ?
C17 C18 C19 C20 . . . . 1.8(2) ?
C18 C19 C20 C21 . . . . 1.8(2) ?
C18 C19 C20 C23 . . . . -179.62(15) ?
C19 C20 C21 C22 . . . . -2.6(2) ?
C23 C20 C21 C22 . . . . 178.83(15) ?
C20 C21 C22 C17 . . . . -0.3(2) ?
C18 C17 C22 C21 . . . . 3.9(2) ?
C16 C17 C22 C21 . . . . -176.66(14) ?

loop_
_cod_related_entry_id
_cod_related_entry_database
_cod_related_entry_code
1 ChemSpider 24741929
